data_2219249
loop_
_publ_author_name
'Fierro-Arias, Jaime'
'Morales-Morales, David'
'Hern\'andez-Ortega, Sim\'on'

_publ_section_title <i>cis</i>-Bis[2-(diphenylphosphino)benzenethiolato-\k^2^<i>P</i>,<i>S</i>]palladium(II)
_journal_coeditor_code BT2741
_journal_issue 9
_journal_name_full 'Acta Crystallographica Section E'
_journal_page_first m1196
_journal_paper_doi 10.1107/S1600536808026718
_journal_volume 64
_journal_year 2008
_chemical_formula_iupac '[Pd (C18 H14 P S)2]'
_chemical_formula_moiety 'C36 H28 P2 Pd S2'
_chemical_formula_sum 'C36 H28 P2 Pd S2'
_chemical_formula_weight 693.04
_chemical_name_systematic
;
<i>cis</i>-Bis[2-(diphenylphosphino)benzenethiolato-
\k^2^<i>P</i>,<i>S</i>]palladium(II)
;
_space_group_IT_number 154
_symmetry_cell_setting trigonal
_symmetry_space_group_name_Hall 'P 32 2"'
_symmetry_space_group_name_H-M 'P 32 2 1'
_atom_sites_solution_hydrogens geom
_atom_sites_solution_primary direct
_atom_sites_solution_secondary difmap
_audit_creation_method SHELXL-97
_cell_angle_alpha 90.00
_cell_angle_beta 90.00
_cell_angle_gamma 120.00
_cell_formula_units_Z 3
_cell_length_a 9.3060(10)
_cell_length_b 9.3060(10)
_cell_length_c 30.069(8)
_cell_measurement_reflns_used 2935
_cell_measurement_temperature 298(2)
_cell_measurement_theta_max 19.93
_cell_measurement_theta_min 2.53
_cell_volume 2255.2(7)
_computing_cell_refinement 'SMART (Bruker, 1999)'
_computing_data_collection 'SMART (Bruker, 1999)'
_computing_data_reduction 'SAINT (Bruker, 1999)'
_computing_molecular_graphics 'SHELXTL (Sheldrick, 2008)'
_computing_publication_material 'SHELXTL (Sheldrick, 2008)'
_computing_structure_refinement 'SHELXTL (Sheldrick, 2008)'
_computing_structure_solution 'SHELXTL (Sheldrick, 2008)'
_diffrn_ambient_temperature 298(2)
_diffrn_detector_area_resol_mean 0.83
_diffrn_measured_fraction_theta_full 0.999
_diffrn_measured_fraction_theta_max 0.999
_diffrn_measurement_device_type 'Bruker SMART APEX CCD area-detector'
_diffrn_measurement_method 'omega scans'
_diffrn_radiation_monochromator graphite
_diffrn_radiation_source 'fine-focus sealed tube'
_diffrn_radiation_type MoK\a
_diffrn_radiation_wavelength 0.71073
_diffrn_reflns_av_R_equivalents 0.1126
_diffrn_reflns_av_sigmaI/netI 0.1194
_diffrn_reflns_limit_h_max 11
_diffrn_reflns_limit_h_min -11
_diffrn_reflns_limit_k_max 11
_diffrn_reflns_limit_k_min -11
_diffrn_reflns_limit_l_max 36
_diffrn_reflns_limit_l_min -36
_diffrn_reflns_number 18737
_diffrn_reflns_theta_full 25.31
_diffrn_reflns_theta_max 25.31
_diffrn_reflns_theta_min 2.03
_exptl_absorpt_coefficient_mu 0.888
_exptl_absorpt_correction_T_max 0.9668
_exptl_absorpt_correction_T_min 0.8766
_exptl_absorpt_correction_type multi-scan
_exptl_absorpt_process_details '(SADABS; Sheldrick, 1996)'
_exptl_crystal_colour Yellow
_exptl_crystal_density_diffrn 1.531
_exptl_crystal_density_method 'not measured'
_exptl_crystal_description prism
_exptl_crystal_F_000 1056
_exptl_crystal_size_max 0.16
_exptl_crystal_size_mid 0.07
_exptl_crystal_size_min 0.04
_refine_diff_density_max 1.395
_refine_diff_density_min -0.313
_refine_ls_abs_structure_details 'Flack (1983), 1113 Friedel Pairs'
_refine_ls_abs_structure_Flack -0.05(6)
_refine_ls_extinction_method none
_refine_ls_goodness_of_fit_ref 0.816
_refine_ls_hydrogen_treatment constr
_refine_ls_matrix_type full
_refine_ls_number_parameters 186
_refine_ls_number_reflns 2749
_refine_ls_number_restraints 0
_refine_ls_restrained_S_all 0.816
_refine_ls_R_factor_all 0.0730
_refine_ls_R_factor_gt 0.0458
_refine_ls_shift/su_max 0.001
_refine_ls_shift/su_mean 0.000
_refine_ls_structure_factor_coef Fsqd
_refine_ls_weighting_details 'calc w=1/[\s^2^(Fo^2^)+(0.0250P)^2^] where P=(Fo^2^+2Fc^2^)/3'
_refine_ls_weighting_scheme calc
_refine_ls_wR_factor_gt 0.0776
_refine_ls_wR_factor_ref 0.0836
_reflns_number_gt 1811
_reflns_number_total 2749
_reflns_threshold_expression I>2\s(I)
_cod_data_source_file bt2741.cif
_cod_data_source_block I
_cod_original_sg_symbol_Hall ' P 32 2"'
_cod_original_sg_symbol_H-M 'P 32 21'
_cod_database_code 2219249
_cod_database_fobs_code 2219249

loop_
_symmetry_equiv_pos_as_xyz
'x, y, z'
'-y, x-y, z+2/3'
'-x+y, -x, z+1/3'
'y, x, -z'
'x-y, -y, -z+1/3'
'-x, -x+y, -z+2/3'

loop_
_atom_site_type_symbol
_atom_site_label
_atom_site_fract_x
_atom_site_fract_y
_atom_site_fract_z
_atom_site_U_iso_or_equiv
_atom_site_adp_type
_atom_site_calc_flag
_atom_site_refinement_flags
_atom_site_occupancy
Pd Pd 0.48559(7) 0.48559(7) 0.0000 0.0377(2) Uani d S 1
P P1 0.2993(2) 0.3605(2) 0.05647(6) 0.0399(5) Uani d . 1
S S1 0.6481(2) 0.6901(2) 0.05082(7) 0.0592(6) Uani d . 1
C C1 0.5327(8) 0.6409(8) 0.0997(2) 0.0408(18) Uani d . 1
C C2 0.3770(9) 0.4982(8) 0.1037(2) 0.0397(18) Uani d . 1
C C3 0.2892(10) 0.4667(9) 0.1433(2) 0.060(2) Uani d . 1
H H3 0.1854 0.3719 0.1458 0.072 Uiso calc R 1
C C4 0.3528(12) 0.5730(12) 0.1790(2) 0.072(3) Uani d . 1
H H4 0.2918 0.5509 0.2051 0.086 Uiso calc R 1
C C5 0.5077(12) 0.7126(11) 0.1757(3) 0.069(3) Uani d . 1
H H5 0.5526 0.7837 0.1999 0.083 Uiso calc R 1
C C6 0.5958(10) 0.7467(9) 0.1367(2) 0.059(2) Uani d . 1
H H6 0.6995 0.8419 0.1347 0.070 Uiso calc R 1
C C7 0.2670(9) 0.1641(8) 0.0782(2) 0.0457(19) Uani d . 1
C C8 0.1239(11) 0.0432(10) 0.0973(3) 0.076(3) Uani d . 1
H H8 0.0317 0.0570 0.0987 0.091 Uiso calc R 1
C C9 0.1143(15) -0.0996(12) 0.1145(3) 0.095(3) Uani d . 1
H H9 0.0142 -0.1808 0.1265 0.114 Uiso calc R 1
C C10 0.2415(15) -0.1239(12) 0.1144(3) 0.083(3) Uani d . 1
H H10 0.2336 -0.2182 0.1275 0.100 Uiso calc R 1
C C11 0.3848(12) -0.0089(12) 0.0949(3) 0.085(3) Uani d . 1
H H11 0.4754 -0.0254 0.0939 0.102 Uiso calc R 1
C C12 0.3967(11) 0.1320(11) 0.0765(2) 0.064(2) Uani d . 1
H H12 0.4949 0.2079 0.0625 0.077 Uiso calc R 1
C C13 0.0948(8) 0.3330(8) 0.0457(2) 0.0414(19) Uani d . 1
C C14 0.0640(11) 0.4611(12) 0.0535(2) 0.064(2) Uani d . 1
H H14 0.1450 0.5570 0.0673 0.076 Uiso calc R 1
C C15 -0.0844(10) 0.4507(12) 0.0413(3) 0.065(3) Uani d . 1
H H15 -0.1031 0.5386 0.0465 0.078 Uiso calc R 1
C C16 -0.2044(12) 0.3062(16) 0.0212(3) 0.094(4) Uani d . 1
H H16 -0.3033 0.2980 0.0118 0.113 Uiso calc R 1
C C17 -0.1781(11) 0.1752(13) 0.0151(3) 0.105(3) Uani d . 1
H H17 -0.2609 0.0766 0.0029 0.125 Uiso calc R 1
C C18 -0.0297(10) 0.1907(11) 0.0272(3) 0.080(3) Uani d . 1
H H18 -0.0127 0.1014 0.0228 0.096 Uiso calc R 1

loop_
_atom_site_aniso_label
_atom_site_aniso_U_11
_atom_site_aniso_U_22
_atom_site_aniso_U_33
_atom_site_aniso_U_12
_atom_site_aniso_U_13
_atom_site_aniso_U_23
Pd 0.0332(3) 0.0332(3) 0.0451(4) 0.0155(4) -0.0016(2) 0.0016(2)
P1 0.0406(11) 0.0357(12) 0.0438(12) 0.0193(9) -0.0009(9) 0.0022(9)
S1 0.0476(13) 0.0509(13) 0.0634(14) 0.0129(10) -0.0031(10) -0.0121(11)
C1 0.051(5) 0.038(4) 0.042(4) 0.029(4) -0.011(4) -0.002(3)
C2 0.050(5) 0.041(4) 0.037(4) 0.029(4) -0.002(4) 0.000(3)
C3 0.094(7) 0.061(5) 0.034(5) 0.046(5) -0.007(5) -0.002(4)
C4 0.105(8) 0.091(7) 0.038(5) 0.064(7) 0.003(5) 0.005(5)
C5 0.105(8) 0.067(6) 0.048(6) 0.053(6) -0.025(5) -0.019(5)
C6 0.057(6) 0.057(5) 0.062(5) 0.029(5) -0.010(5) -0.018(4)
C7 0.050(5) 0.035(5) 0.042(4) 0.014(4) 0.003(3) 0.002(3)
C8 0.073(6) 0.046(6) 0.111(7) 0.033(5) 0.040(5) 0.031(5)
C9 0.119(10) 0.055(7) 0.103(8) 0.038(7) 0.040(8) 0.039(6)
C10 0.138(9) 0.044(6) 0.069(6) 0.046(7) -0.023(6) 0.000(5)
C11 0.096(8) 0.079(8) 0.100(8) 0.059(7) -0.039(6) -0.006(6)
C12 0.046(6) 0.064(6) 0.082(6) 0.027(4) -0.004(5) 0.011(5)
C13 0.040(4) 0.039(5) 0.040(4) 0.016(4) 0.010(3) 0.003(3)
C14 0.063(6) 0.071(7) 0.060(5) 0.036(5) 0.014(5) 0.023(5)
C15 0.056(5) 0.096(8) 0.065(6) 0.055(6) 0.005(4) 0.012(5)
C16 0.068(7) 0.185(13) 0.059(6) 0.085(9) 0.018(5) 0.027(7)
C17 0.053(6) 0.153(10) 0.119(7) 0.060(7) -0.031(6) -0.039(7)
C18 0.059(6) 0.095(8) 0.095(7) 0.045(6) -0.012(5) -0.021(6)

loop_
_atom_type_symbol
_atom_type_description
_atom_type_scat_dispersion_real
_atom_type_scat_dispersion_imag
_atom_type_scat_source
C C 0.0033 0.0016 'International Tables Vol C Tables 4.2.6.8 and 6.1.1.4'
H H 0.0000 0.0000 'International Tables Vol C Tables 4.2.6.8 and 6.1.1.4'
P P 0.1023 0.0942 'International Tables Vol C Tables 4.2.6.8 and 6.1.1.4'
S S 0.1246 0.1234 'International Tables Vol C Tables 4.2.6.8 and 6.1.1.4'
Pd Pd -0.9988 1.0072 'International Tables Vol C Tables 4.2.6.8 and 6.1.1.4'

loop_
_geom_angle_atom_site_label_1
_geom_angle_atom_site_label_2
_geom_angle_atom_site_label_3
_geom_angle_site_symmetry_1
_geom_angle_site_symmetry_3
_geom_angle
_geom_angle_publ_flag
P1 Pd P1 4 . 101.33(9) y
P1 Pd S1 4 . 171.41(7) y
P1 Pd S1 . . 86.90(7) y
P1 Pd S1 4 4 86.90(7) ?
P1 Pd S1 . 4 171.41(7) ?
S1 Pd S1 . 4 85.00(11) y
C2 P1 C7 . . 103.7(3) .
C2 P1 C13 . . 105.1(3) ?
C7 P1 C13 . . 106.7(3) .
C2 P1 Pd . . 106.9(2) .
C7 P1 Pd . . 118.7(2) .
C13 P1 Pd . . 114.4(2) .
C1 S1 Pd . . 106.1(2) .
C2 C1 C6 . . 117.9(7) ?
C2 C1 S1 . . 122.3(5) .
C6 C1 S1 . . 119.8(6) .
C3 C2 C1 . . 119.7(6) ?
C3 C2 P1 . . 122.7(6) ?
C1 C2 P1 . . 117.6(6) .
C4 C3 C2 . . 121.3(8) ?
C4 C3 H3 . . 119.3 ?
C2 C3 H3 . . 119.3 ?
C3 C4 C5 . . 119.5(8) ?
C3 C4 H4 . . 120.2 ?
C5 C4 H4 . . 120.2 ?
C6 C5 C4 . . 120.0(7) ?
C6 C5 H5 . . 120.0 ?
C4 C5 H5 . . 120.0 ?
C5 C6 C1 . . 121.5(7) ?
C5 C6 H6 . . 119.2 ?
C1 C6 H6 . . 119.2 ?
C8 C7 C12 . . 115.7(8) ?
C8 C7 P1 . . 125.5(6) ?
C12 C7 P1 . . 118.8(6) ?
C7 C8 C9 . . 121.0(9) ?
C7 C8 H8 . . 119.5 ?
C9 C8 H8 . . 119.5 ?
C10 C9 C8 . . 122.2(11) ?
C10 C9 H9 . . 118.9 ?
C8 C9 H9 . . 118.9 ?
C9 C10 C11 . . 118.7(11) ?
C9 C10 H10 . . 120.6 ?
C11 C10 H10 . . 120.6 ?
C10 C11 C12 . . 120.3(10) ?
C10 C11 H11 . . 119.9 ?
C12 C11 H11 . . 119.9 ?
C11 C12 C7 . . 122.0(9) ?
C11 C12 H12 . . 119.0 ?
C7 C12 H12 . . 119.0 ?
C18 C13 C14 . . 117.7(7) ?
C18 C13 P1 . . 122.0(6) ?
C14 C13 P1 . . 120.2(6) ?
C13 C14 C15 . . 121.8(10) ?
C13 C14 H14 . . 119.1 ?
C15 C14 H14 . . 119.1 ?
C14 C15 C16 . . 118.3(10) ?
C14 C15 H15 . . 120.8 ?
C16 C15 H15 . . 120.8 ?
C17 C16 C15 . . 120.4(9) ?
C17 C16 H16 . . 119.8 ?
C15 C16 H16 . . 119.8 ?
C18 C17 C16 . . 119.5(10) ?
C18 C17 H17 . . 120.3 ?
C16 C17 H17 . . 120.3 ?
C17 C18 C13 . . 122.2(8) ?
C17 C18 H18 . . 118.9 ?
C13 C18 H18 . . 118.9 ?

loop_
_geom_bond_atom_site_label_1
_geom_bond_atom_site_label_2
_geom_bond_site_symmetry_2
_geom_bond_distance
_geom_bond_publ_flag
Pd P1 4 2.2861(18) ?
Pd P1 . 2.2861(18) y
Pd S1 . 2.316(2) y
Pd S1 4 2.316(2) ?
P1 C2 . 1.805(7) .
P1 C7 . 1.818(7) .
P1 C13 . 1.818(7) .
S1 C1 . 1.740(7) .
C1 C2 . 1.398(8) ?
C1 C6 . 1.405(8) ?
C2 C3 . 1.390(9) ?
C3 C4 . 1.376(9) ?
C3 H3 . 0.9300 ?
C4 C5 . 1.379(11) ?
C4 H4 . 0.9300 ?
C5 C6 . 1.374(9) ?
C5 H5 . 0.9300 ?
C6 H6 . 0.9300 ?
C7 C8 . 1.368(9) ?
C7 C12 . 1.382(8) ?
C8 C9 . 1.386(10) ?
C8 H8 . 0.9300 ?
C9 C10 . 1.312(10) ?
C9 H9 . 0.9300 ?
C10 C11 . 1.358(11) ?
C10 H10 . 0.9300 ?
C11 C12 . 1.375(10) ?
C11 H11 . 0.9300 ?
C12 H12 . 0.9300 ?
C13 C18 . 1.367(9) ?
C13 C14 . 1.379(9) ?
C14 C15 . 1.384(9) ?
C14 H14 . 0.9300 ?
C15 C16 . 1.386(11) ?
C15 H15 . 0.9300 ?
C16 C17 . 1.369(12) ?
C16 H16 . 0.9300 ?
C17 C18 . 1.364(10) ?
C17 H17 . 0.9300 ?
C18 H18 . 0.9300 ?

loop_
_geom_torsion_atom_site_label_1
_geom_torsion_atom_site_label_2
_geom_torsion_atom_site_label_3
_geom_torsion_atom_site_label_4
_geom_torsion_site_symmetry_1
_geom_torsion
P1 Pd P1 C2 4 -177.7(2)
S1 Pd P1 C2 . 4.8(2)
S1 Pd P1 C2 4 -14.7(6)
P1 Pd P1 C7 4 65.6(2)
S1 Pd P1 C7 . -111.9(3)
S1 Pd P1 C7 4 -131.4(5)
P1 Pd P1 C13 4 -61.9(2)
S1 Pd P1 C13 . 120.6(3)
S1 Pd P1 C13 4 101.1(5)
P1 Pd S1 C1 4 -167.4(5)
P1 Pd S1 C1 . -4.1(2)
S1 Pd S1 C1 4 173.0(2)
Pd S1 C1 C2 . 2.5(6)
Pd S1 C1 C6 . -177.4(5)
C6 C1 C2 C3 . 1.0(10)
S1 C1 C2 C3 . -178.9(5)
C6 C1 C2 P1 . -178.5(5)
S1 C1 C2 P1 . 1.6(8)
C7 P1 C2 C3 . -58.1(6)
C13 P1 C2 C3 . 53.8(6)
Pd P1 C2 C3 . 175.7(5)
C7 P1 C2 C1 . 121.4(6)
C13 P1 C2 C1 . -126.8(5)
Pd P1 C2 C1 . -4.9(6)
C1 C2 C3 C4 . -0.3(11)
P1 C2 C3 C4 . 179.1(6)
C2 C3 C4 C5 . -0.9(11)
C3 C4 C5 C6 . 1.5(12)
C4 C5 C6 C1 . -0.8(11)
C2 C1 C6 C5 . -0.4(10)
S1 C1 C6 C5 . 179.5(6)
C2 P1 C7 C8 . 89.7(7)
C13 P1 C7 C8 . -21.0(8)
Pd P1 C7 C8 . -152.0(6)
C2 P1 C7 C12 . -89.0(7)
C13 P1 C7 C12 . 160.3(6)
Pd P1 C7 C12 . 29.3(7)
C12 C7 C8 C9 . 1.4(12)
P1 C7 C8 C9 . -177.3(7)
C7 C8 C9 C10 . 1.8(16)
C8 C9 C10 C11 . -3.2(18)
C9 C10 C11 C12 . 1.5(16)
C10 C11 C12 C7 . 1.8(14)
C8 C7 C12 C11 . -3.1(12)
P1 C7 C12 C11 . 175.7(6)
C2 P1 C13 C18 . -150.7(6)
C7 P1 C13 C18 . -40.9(7)
Pd P1 C13 C18 . 92.5(6)
C2 P1 C13 C14 . 33.4(6)
C7 P1 C13 C14 . 143.1(5)
Pd P1 C13 C14 . -83.5(6)
C18 C13 C14 C15 . -3.0(11)
P1 C13 C14 C15 . 173.1(6)
C13 C14 C15 C16 . 0.7(12)
C14 C15 C16 C17 . 2.4(14)
C15 C16 C17 C18 . -3.0(14)
C16 C17 C18 C13 . 0.5(14)
C14 C13 C18 C17 . 2.4(12)
P1 C13 C18 C17 . -173.6(6)
